data_7208813
loop_
_publ_author_name
'B\'athori, Nikoletta B.'
'Oliver, Clive L.'

_publ_section_title
;
 Polymorphism of the \b,\g-hydroxylactone derived from indomethacin
;
_journal_issue 24
_journal_name_full CrystEngComm
_journal_page_first 8361
_journal_paper_doi 10.1039/c2ce26188j
_journal_volume 14
_journal_year 2012
_chemical_formula_sum 'C19 H16 Cl N O5'
_chemical_formula_weight 373.78
_chemical_name_systematic
;
?
;
_space_group_IT_number 2
_symmetry_cell_setting triclinic
_symmetry_space_group_name_Hall '-P 1'
_symmetry_space_group_name_H-M 'P -1'
_atom_sites_solution_hydrogens geom
_atom_sites_solution_primary direct
_atom_sites_solution_secondary difmap
_audit_creation_method SHELXL-97
_cell_angle_alpha 81.61(3)
_cell_angle_beta 75.88(3)
_cell_angle_gamma 86.06(3)
_cell_formula_units_Z 2
_cell_length_a 8.6273(17)
_cell_length_b 9.5152(19)
_cell_length_c 10.644(2)
_cell_measurement_temperature 173(2)
_cell_volume 837.8(3)
_computing_structure_refinement 'SHELXL-97 (Sheldrick, 1997)'
_computing_structure_solution 'SHELXS-97 (Sheldrick, 1990)'
_diffrn_ambient_temperature 173(2)
_diffrn_measured_fraction_theta_full 0.997
_diffrn_measured_fraction_theta_max 0.997
_diffrn_radiation_monochromator graphite
_diffrn_radiation_source 'fine-focus sealed tube'
_diffrn_radiation_type MoK\a
_diffrn_radiation_wavelength 0.71073
_diffrn_reflns_av_R_equivalents 0.0256
_diffrn_reflns_av_sigmaI/netI 0.0195
_diffrn_reflns_limit_h_max 10
_diffrn_reflns_limit_h_min -10
_diffrn_reflns_limit_k_max 11
_diffrn_reflns_limit_k_min -11
_diffrn_reflns_limit_l_max 12
_diffrn_reflns_limit_l_min -12
_diffrn_reflns_number 20045
_diffrn_reflns_theta_full 25.64
_diffrn_reflns_theta_max 25.64
_diffrn_reflns_theta_min 1.99
_exptl_absorpt_coefficient_mu 0.260
_exptl_absorpt_correction_T_max 0.9547
_exptl_absorpt_correction_T_min 0.9450
_exptl_absorpt_correction_type multi-scan
_exptl_absorpt_process_details sadabs
_exptl_crystal_colour yellow
_exptl_crystal_density_diffrn 1.482
_exptl_crystal_density_method 'not measured'
_exptl_crystal_description needle
_exptl_crystal_F_000 388
_exptl_crystal_size_max 0.22
_exptl_crystal_size_mid 0.20
_exptl_crystal_size_min 0.18
_refine_diff_density_max 0.267
_refine_diff_density_min -0.272
_refine_diff_density_rms 0.039
_refine_ls_extinction_coef 0.015(2)
_refine_ls_extinction_expression Fc^*^=kFc[1+0.001xFc^2^\l^3^/sin(2\q)]^-1/4^
_refine_ls_extinction_method SHELXL
_refine_ls_goodness_of_fit_ref 1.047
_refine_ls_hydrogen_treatment noref
_refine_ls_matrix_type full
_refine_ls_number_parameters 239
_refine_ls_number_reflns 3166
_refine_ls_number_restraints 0
_refine_ls_restrained_S_all 1.047
_refine_ls_R_factor_all 0.0395
_refine_ls_R_factor_gt 0.0331
_refine_ls_shift/su_max 0.001
_refine_ls_shift/su_mean 0.000
_refine_ls_structure_factor_coef Fsqd
_refine_ls_weighting_details 'calc w=1/[\s^2^(Fo^2^)+(0.0319P)^2^+0.4263P] where P=(Fo^2^+2Fc^2^)/3'
_refine_ls_weighting_scheme calc
_refine_ls_wR_factor_gt 0.0760
_refine_ls_wR_factor_ref 0.0802
_reflns_number_gt 2781
_reflns_number_total 3166
_reflns_threshold_expression >2sigma(I)
_cod_data_source_file c2ce26188j.txt
_cod_data_source_block formII
_cod_original_sg_symbol_H-M P-1
_cod_database_code 7208813

loop_
_symmetry_equiv_pos_as_xyz
'x, y, z'
'-x, -y, -z'

loop_
_atom_site_label
_atom_site_type_symbol
_atom_site_fract_x
_atom_site_fract_y
_atom_site_fract_z
_atom_site_U_iso_or_equiv
_atom_site_adp_type
_atom_site_occupancy
_atom_site_symmetry_multiplicity
_atom_site_calc_flag
_atom_site_refinement_flags
Cl1 Cl 0.26934(6) 0.57338(5) 0.04388(4) 0.04341(15) Uani 1 1 d .
C2 C 0.22591(17) 0.63836(16) -0.10543(15) 0.0276(3) Uani 1 1 d .
C3 C 0.17492(18) 0.54605(16) -0.17548(16) 0.0298(3) Uani 1 1 d .
H3 H 0.1674 0.4475 -0.1437 0.036 Uiso 1 1 calc R
C4 C 0.13504(17) 0.59899(15) -0.29227(16) 0.0274(3) Uani 1 1 d .
H4 H 0.0990 0.5367 -0.3404 0.033 Uiso 1 1 calc R
C5 C 0.14766(16) 0.74359(15) -0.33935(14) 0.0238(3) Uani 1 1 d .
C6 C 0.20567(16) 0.83310(15) -0.27027(15) 0.0246(3) Uani 1 1 d .
H6 H 0.2198 0.9305 -0.3045 0.030 Uiso 1 1 calc R
C7 C 0.24295(17) 0.78183(16) -0.15231(15) 0.0270(3) Uani 1 1 d .
H7 H 0.2796 0.8438 -0.1042 0.032 Uiso 1 1 calc R
C8 C 0.10192(16) 0.80832(14) -0.46222(14) 0.0229(3) Uani 1 1 d .
O9 O 0.18840(12) 0.89129(11) -0.54424(10) 0.0291(2) Uani 1 1 d .
N10 N -0.04156(13) 0.77015(12) -0.48054(11) 0.0219(3) Uani 1 1 d .
C11 C -0.08468(17) 0.79816(14) -0.60320(14) 0.0220(3) Uani 1 1 d .
C12 C 0.01380(18) 0.81973(16) -0.72927(15) 0.0276(3) Uani 1 1 d .
H12 H 0.1267 0.8221 -0.7430 0.033 Uiso 1 1 calc R
C13 C -0.05863(19) 0.83764(16) -0.83352(15) 0.0301(3) Uani 1 1 d .
H13 H 0.0061 0.8543 -0.9200 0.036 Uiso 1 1 calc R
C14 C -0.22435(19) 0.83188(15) -0.81503(15) 0.0276(3) Uani 1 1 d .
O15 O -0.28064(14) 0.85125(13) -0.92663(11) 0.0396(3) Uani 1 1 d .
C16 C -0.4468(2) 0.8300(3) -0.90939(19) 0.0539(5) Uani 1 1 d .
H16B H -0.4717 0.7332 -0.8664 0.081 Uiso 1 1 calc R
H16A H -0.4735 0.8436 -0.9948 0.081 Uiso 1 1 calc R
H16C H -0.5093 0.8985 -0.8551 0.081 Uiso 1 1 calc R
C17 C -0.32170(18) 0.80808(15) -0.68952(14) 0.0253(3) Uani 1 1 d .
H17 H -0.4343 0.8026 -0.6754 0.030 Uiso 1 1 calc R
C18 C -0.24862(16) 0.79269(14) -0.58560(14) 0.0220(3) Uani 1 1 d .
C19 C -0.32918(16) 0.77162(14) -0.44262(14) 0.0219(3) Uani 1 1 d .
O20 O -0.41704(12) 0.89334(10) -0.39964(10) 0.0266(2) Uani 1 1 d .
H20 H -0.3618 0.9654 -0.4292 0.032 Uiso 1 1 calc R
C21 C -0.43472(17) 0.64368(15) -0.40007(15) 0.0250(3) Uani 1 1 d .
H21B H -0.5180 0.6562 -0.3197 0.030 Uiso 1 1 calc R
H21A H -0.4873 0.6286 -0.4697 0.030 Uiso 1 1 calc R
C22 C -0.32205(17) 0.52158(15) -0.37522(14) 0.0252(3) Uani 1 1 d .
O23 O -0.34169(14) 0.39648(11) -0.36501(12) 0.0356(3) Uani 1 1 d .
O24 O -0.18357(12) 0.57025(10) -0.36098(10) 0.0256(2) Uani 1 1 d .
C25 C -0.18440(16) 0.72587(14) -0.37821(14) 0.0222(3) Uani 1 1 d .
C26 C -0.20590(18) 0.77758(16) -0.24717(14) 0.0277(3) Uani 1 1 d .
H26A H -0.3165 0.7641 -0.1969 0.042 Uiso 1 1 calc R
H26C H -0.1824 0.8787 -0.2605 0.042 Uiso 1 1 calc R
H26B H -0.1328 0.7234 -0.1992 0.042 Uiso 1 1 calc R

loop_
_atom_site_aniso_label
_atom_site_aniso_U_11
_atom_site_aniso_U_22
_atom_site_aniso_U_33
_atom_site_aniso_U_23
_atom_site_aniso_U_13
_atom_site_aniso_U_12
Cl1 0.0518(3) 0.0413(3) 0.0382(3) 0.00617(18) -0.0192(2) -0.00279(19)
C2 0.0224(7) 0.0292(8) 0.0290(8) -0.0005(6) -0.0045(6) 0.0003(6)
C3 0.0252(8) 0.0210(7) 0.0413(9) 0.0011(6) -0.0073(7) -0.0017(6)
C4 0.0232(7) 0.0207(7) 0.0396(9) -0.0058(6) -0.0082(6) -0.0030(6)
C5 0.0172(7) 0.0224(7) 0.0310(8) -0.0038(6) -0.0041(6) -0.0006(5)
C6 0.0208(7) 0.0199(7) 0.0318(8) -0.0028(6) -0.0036(6) -0.0024(5)
C7 0.0246(7) 0.0258(8) 0.0311(8) -0.0062(6) -0.0060(6) -0.0026(6)
C8 0.0203(7) 0.0170(7) 0.0312(8) -0.0061(6) -0.0040(6) -0.0009(5)
O9 0.0273(5) 0.0259(5) 0.0329(6) -0.0006(4) -0.0044(4) -0.0094(4)
N10 0.0195(6) 0.0218(6) 0.0238(6) -0.0021(5) -0.0038(5) -0.0029(5)
C11 0.0234(7) 0.0169(6) 0.0256(7) -0.0035(5) -0.0045(6) -0.0024(5)
C12 0.0250(7) 0.0262(7) 0.0294(8) -0.0055(6) -0.0007(6) -0.0027(6)
C13 0.0343(8) 0.0289(8) 0.0240(8) -0.0054(6) 0.0010(6) -0.0041(6)
C14 0.0361(8) 0.0226(7) 0.0259(8) -0.0044(6) -0.0096(6) -0.0038(6)
O15 0.0436(7) 0.0512(7) 0.0270(6) -0.0041(5) -0.0128(5) -0.0089(6)
C16 0.0470(11) 0.0820(15) 0.0384(10) -0.0027(10) -0.0216(9) -0.0117(10)
C17 0.0257(7) 0.0203(7) 0.0304(8) -0.0030(6) -0.0070(6) -0.0039(6)
C18 0.0226(7) 0.0152(6) 0.0268(7) -0.0025(5) -0.0031(6) -0.0028(5)
C19 0.0194(7) 0.0190(7) 0.0267(7) -0.0026(5) -0.0037(6) -0.0024(5)
O20 0.0227(5) 0.0195(5) 0.0342(6) -0.0031(4) -0.0006(4) -0.0010(4)
C21 0.0216(7) 0.0231(7) 0.0289(8) -0.0001(6) -0.0040(6) -0.0055(6)
C22 0.0253(7) 0.0250(8) 0.0244(7) -0.0015(6) -0.0039(6) -0.0067(6)
O23 0.0381(6) 0.0200(6) 0.0500(7) -0.0013(5) -0.0137(5) -0.0066(4)
O24 0.0246(5) 0.0188(5) 0.0333(6) 0.0006(4) -0.0082(4) -0.0034(4)
C25 0.0214(7) 0.0176(7) 0.0257(7) -0.0007(5) -0.0026(6) -0.0038(5)
C26 0.0254(8) 0.0311(8) 0.0256(8) -0.0038(6) -0.0031(6) -0.0041(6)

loop_
_atom_type_symbol
_atom_type_description
_atom_type_scat_dispersion_real
_atom_type_scat_dispersion_imag
_atom_type_scat_source
C C 0.0033 0.0016 'International Tables Vol C Tables 4.2.6.8 and 6.1.1.4'
H H 0.0000 0.0000 'International Tables Vol C Tables 4.2.6.8 and 6.1.1.4'
N N 0.0061 0.0033 'International Tables Vol C Tables 4.2.6.8 and 6.1.1.4'
O O 0.0106 0.0060 'International Tables Vol C Tables 4.2.6.8 and 6.1.1.4'
Cl Cl 0.1484 0.1585 'International Tables Vol C Tables 4.2.6.8 and 6.1.1.4'

loop_
_geom_angle_atom_site_label_1
_geom_angle_atom_site_label_2
_geom_angle_atom_site_label_3
_geom_angle
C3 C2 C7 121.26(14)
C3 C2 Cl1 119.45(12)
C7 C2 Cl1 119.29(12)
C4 C3 C2 119.34(14)
C3 C4 C5 120.19(14)
C6 C5 C4 119.44(14)
C6 C5 C8 117.62(13)
C4 C5 C8 122.94(13)
C7 C6 C5 120.77(13)
C6 C7 C2 118.91(14)
O9 C8 N10 121.10(14)
O9 C8 C5 121.65(13)
N10 C8 C5 117.24(12)
C8 N10 C11 123.23(12)
C8 N10 C25 126.83(12)
C11 N10 C25 108.65(11)
C18 C11 C12 120.07(14)
C18 C11 N10 110.57(12)
C12 C11 N10 129.23(13)
C13 C12 C11 117.78(14)
C12 C13 C14 121.83(14)
O15 C14 C17 123.87(14)
O15 C14 C13 115.93(13)
C17 C14 C13 120.21(14)
C14 O15 C16 116.17(13)
C18 C17 C14 117.63(13)
C11 C18 C17 122.46(13)
C11 C18 C19 110.47(13)
C17 C18 C19 127.07(13)
O20 C19 C18 113.09(12)
O20 C19 C21 109.41(11)
C18 C19 C21 114.31(12)
O20 C19 C25 114.36(11)
C18 C19 C25 102.15(11)
C21 C19 C25 103.04(11)
C22 C21 C19 104.39(11)
O23 C22 O24 120.75(14)
O23 C22 C21 129.02(14)
O24 C22 C21 110.21(12)
C22 O24 C25 111.72(11)
O24 C25 N10 107.28(11)
O24 C25 C26 109.77(12)
N10 C25 C26 117.54(12)
O24 C25 C19 103.78(11)
N10 C25 C19 104.86(11)
C26 C25 C19 112.58(12)

loop_
_geom_bond_atom_site_label_1
_geom_bond_atom_site_label_2
_geom_bond_distance
Cl1 C2 1.7380(16)
C2 C3 1.388(2)
C2 C7 1.388(2)
C3 C4 1.386(2)
C4 C5 1.396(2)
C5 C6 1.392(2)
C5 C8 1.493(2)
C6 C7 1.384(2)
C8 O9 1.2265(18)
C8 N10 1.3793(18)
N10 C11 1.4269(19)
N10 C25 1.4714(18)
C11 C18 1.384(2)
C11 C12 1.397(2)
C12 C13 1.385(2)
C13 C14 1.399(2)
C14 O15 1.3734(19)
C14 C17 1.390(2)
O15 C16 1.424(2)
C17 C18 1.387(2)
C18 C19 1.501(2)
C19 O20 1.4106(17)
C19 C21 1.5187(19)
C19 C25 1.573(2)
C21 C22 1.498(2)
C22 O23 1.1993(18)
C22 O24 1.3601(18)
O24 C25 1.4650(16)
C25 C26 1.511(2)
